data_4111927
loop_
_publ_author_name
'Devarajulu Sureshkumar'
'Srinivasa Murthy Koutha'
'Srinivasan Chandrasekaran'

_publ_section_title
;
 Chemistry of Tetrathiomolybdate: Aziridine Ring Opening Reactions and
 Facile Synthesis of Interesting Sulfur Heterocycles
;
_journal_name_full 'Journal of the American Chemical Society'
_journal_page_first 12760
_journal_page_last 12761
_journal_paper_doi 10.1021/ja052969z
_journal_volume 127
_journal_year 2005
_chemical_compound_source 'see text'
_chemical_formula_moiety 'C13 H15 N O3 S'
_chemical_formula_sum 'C13 H15 N O3 S'
_chemical_formula_weight 265.33
_chemical_name_common 'trans-aziridine epoxide'
_chemical_name_systematic
;
(1aR*2aR*3aS*4aS*-3-[(4-methylphenyl)sulfonyl]
perhydrooxireno[2',3':4,5]benzo[b]azirene
;
_space_group_IT_number 14
_symmetry_cell_setting monoclinic
_symmetry_Int_Tables_number 14
_symmetry_space_group_name_Hall '-P 2ybc'
_symmetry_space_group_name_H-M 'P 1 21/c 1'
_atom_sites_solution_hydrogens geom
_atom_sites_solution_primary direct
_atom_sites_solution_secondary difmap
_cell_angle_alpha 90
_cell_angle_beta 105.943(3)
_cell_angle_gamma 90
_cell_formula_units_Z 4
_cell_length_a 12.384(2)
_cell_length_b 7.4375(12)
_cell_length_c 14.612(2)
_cell_measurement_reflns_used 600
_cell_measurement_temperature 296(2)
_cell_measurement_theta_max 25.00
_cell_measurement_theta_min 1.71
_cell_volume 1294.1(3)
_computing_cell_refinement SMART
_computing_data_collection 'SMART (Bruker, 1998)'
_computing_data_reduction 'SAINT (Bruker, 1998)'
_computing_molecular_graphics 'Ortep-3 for Windows (Farrugia, 1997) and CAMERON (Watkin et al., 1993)'
_computing_publication_material 'PLATON (Spek, 2003)'
_computing_structure_refinement 'SHELXL-97 (Sheldrick, 1997)'
_computing_structure_solution 'SIR92 (Altomare et al., 1993)'
_diffrn_ambient_temperature 296(2)
_diffrn_measured_fraction_theta_full 0.992
_diffrn_measured_fraction_theta_max 0.992
_diffrn_measurement_device_type 'Bruker SMART CCD area detector'
_diffrn_measurement_method '\f and \w scans'
_diffrn_radiation_monochromator graphite
_diffrn_radiation_source 'fine-focus sealed tube'
_diffrn_radiation_type MoK\a
_diffrn_radiation_wavelength 0.71073
_diffrn_reflns_av_R_equivalents 0.0192
_diffrn_reflns_av_sigmaI/netI 0.0176
_diffrn_reflns_limit_h_max 14
_diffrn_reflns_limit_h_min -13
_diffrn_reflns_limit_k_max 8
_diffrn_reflns_limit_k_min -8
_diffrn_reflns_limit_l_max 17
_diffrn_reflns_limit_l_min -17
_diffrn_reflns_number 8787
_diffrn_reflns_reduction_process ' ?'
_diffrn_reflns_theta_full 25.00
_diffrn_reflns_theta_max 25.00
_diffrn_reflns_theta_min 1.71
_exptl_absorpt_coefficient_mu 0.250
_exptl_absorpt_correction_T_max 0.9611
_exptl_absorpt_correction_T_min 0.7686
_exptl_absorpt_correction_type multi-scan
_exptl_absorpt_process_details '(SADABS; Sheldrick, 1997)'
_exptl_crystal_colour colorless
_exptl_crystal_density_diffrn 1.362
_exptl_crystal_density_method 'Not Measured'
_exptl_crystal_description block
_exptl_crystal_F_000 560
_exptl_crystal_size_max 0.33
_exptl_crystal_size_mid 0.23
_exptl_crystal_size_min 0.16
_refine_diff_density_max 0.245
_refine_diff_density_min -0.272
_refine_diff_density_rms 0.044
_refine_ls_extinction_method none
_refine_ls_goodness_of_fit_ref 1.073
_refine_ls_hydrogen_treatment constr
_refine_ls_matrix_type full
_refine_ls_number_parameters 164
_refine_ls_number_reflns 2260
_refine_ls_number_restraints 0
_refine_ls_restrained_S_all 1.073
_refine_ls_R_factor_all 0.0451
_refine_ls_R_factor_gt 0.0394
_refine_ls_shift/su_max 0.000
_refine_ls_shift/su_mean 0.000
_refine_ls_structure_factor_coef Fsqd
_refine_ls_weighting_details 'calc w=1/[\s^2^(Fo^2^)+(0.0731P)^2^+0.3101P] where P=(Fo^2^+2Fc^2^)/3'
_refine_ls_weighting_scheme calc
_refine_ls_wR_factor_gt 0.1180
_refine_ls_wR_factor_ref 0.1220
_reflns_number_gt 1967
_reflns_number_total 2260
_reflns_threshold_expression I>2sigma(I)
_cod_data_source_file ja052969zsi20050506_083554_05.cif
_cod_data_source_block compound13
_cod_original_sg_symbol_H-M 'P 21/c'
_cod_database_code 4111927

loop_
_symmetry_equiv_pos_site_id
_symmetry_equiv_pos_as_xyz
1 x,y,z
2 -x,1/2+y,1/2-z
3 -x,-y,-z
4 x,1/2-y,1/2+z

loop_
_atom_site_label
_atom_site_type_symbol
_atom_site_fract_x
_atom_site_fract_y
_atom_site_fract_z
_atom_site_U_iso_or_equiv
_atom_site_adp_type
_atom_site_occupancy
_atom_site_symmetry_multiplicity
_atom_site_calc_flag
_atom_site_refinement_flags
S1 S 0.72938(4) 0.14352(7) 0.76654(3) 0.0527(2) Uani 1 1 d .
N1 N 0.82843(11) 0.0157(2) 0.83421(10) 0.0452(4) Uani 1 1 d .
C5 C 0.62804(14) 0.1535(2) 0.82980(12) 0.0428(4) Uani 1 1 d .
O3 O 1.06396(16) -0.3494(2) 0.91579(14) 0.0867(6) Uani 1 1 d .
O2 O 0.77904(14) 0.3171(2) 0.76862(14) 0.0787(5) Uani 1 1 d .
C3 C 0.56429(16) 0.2716(3) 0.95713(13) 0.0538(5) Uani 1 1 d .
H3 H 0.5773 0.3402 1.0123 0.065 Uiso 1 1 calc R
C2 C 0.46186(16) 0.1858(3) 0.92276(15) 0.0540(5) Uani 1 1 d .
C4 C 0.64706(14) 0.2574(3) 0.91119(13) 0.0483(4) Uani 1 1 d .
H4 H 0.7151 0.3170 0.9346 0.058 Uiso 1 1 calc R
C6 C 0.52717(15) 0.0650(3) 0.79475(14) 0.0531(5) Uani 1 1 d .
H6 H 0.5146 -0.0053 0.7402 0.064 Uiso 1 1 calc R
C7 C 0.44528(15) 0.0825(3) 0.84181(16) 0.0597(5) Uani 1 1 d .
H7 H 0.3772 0.0231 0.8183 0.072 Uiso 1 1 calc R
C9 C 0.82680(17) -0.1796(3) 0.81457(15) 0.0567(5) Uani 1 1 d .
H9 H 0.7627 -0.2242 0.7643 0.068 Uiso 1 1 calc R
C8 C 0.90671(16) -0.0649(3) 0.78382(14) 0.0541(5) Uani 1 1 d .
H8 H 0.8887 -0.0412 0.7153 0.065 Uiso 1 1 calc R
O1 O 0.67942(13) 0.0619(3) 0.67619(9) 0.0816(6) Uani 1 1 d .
C12 C 1.0613(2) -0.1565(4) 0.92593(18) 0.0737(7) Uani 1 1 d .
H12 H 1.1225 -0.1049 0.9765 0.088 Uiso 1 1 calc R
C1 C 0.3709(2) 0.2074(4) 0.9720(2) 0.0792(7) Uani 1 1 d .
H1A H 0.3282 0.3138 0.9489 0.095 Uiso 1 1 calc R
H1B H 0.4041 0.2179 1.0393 0.095 Uiso 1 1 calc R
H1C H 0.3223 0.1045 0.9592 0.095 Uiso 1 1 calc R
C13 C 1.02797(18) -0.0526(3) 0.83684(19) 0.0713(6) Uani 1 1 d .
H13A H 1.0722 -0.0937 0.7955 0.086 Uiso 1 1 calc R
H13B H 1.0465 0.0727 0.8515 0.086 Uiso 1 1 calc R
C10 C 0.8642(2) -0.2947(3) 0.9026(2) 0.0789(7) Uani 1 1 d .
H10A H 0.8172 -0.2675 0.9441 0.095 Uiso 1 1 calc R
H10B H 0.8520 -0.4199 0.8840 0.095 Uiso 1 1 calc R
C11 C 0.9843(2) -0.2708(3) 0.95744(16) 0.0736(7) Uani 1 1 d .
H11 H 1.0003 -0.2852 1.0265 0.088 Uiso 1 1 calc R

loop_
_atom_site_aniso_label
_atom_site_aniso_U_11
_atom_site_aniso_U_22
_atom_site_aniso_U_33
_atom_site_aniso_U_23
_atom_site_aniso_U_13
_atom_site_aniso_U_12
S1 0.0490(3) 0.0626(4) 0.0484(3) 0.0133(2) 0.0163(2) 0.0120(2)
N1 0.0424(8) 0.0496(9) 0.0438(8) 0.0005(6) 0.0122(6) 0.0055(6)
C5 0.0372(9) 0.0432(10) 0.0454(9) 0.0054(7) 0.0071(7) 0.0032(7)
O3 0.0928(12) 0.0773(12) 0.0959(13) 0.0084(9) 0.0359(10) 0.0439(10)
O2 0.0699(10) 0.0641(10) 0.1167(14) 0.0319(9) 0.0500(9) 0.0110(8)
C3 0.0609(11) 0.0544(12) 0.0456(10) 0.0005(8) 0.0139(8) 0.0057(9)
C2 0.0529(11) 0.0486(11) 0.0648(12) 0.0158(9) 0.0231(9) 0.0087(9)
C4 0.0420(9) 0.0496(11) 0.0486(10) -0.0004(8) 0.0047(7) -0.0043(8)
C6 0.0462(10) 0.0495(11) 0.0589(11) -0.0095(9) 0.0064(8) -0.0019(8)
C7 0.0394(10) 0.0531(12) 0.0823(14) 0.0027(10) 0.0096(9) -0.0061(8)
C9 0.0554(11) 0.0504(11) 0.0634(12) -0.0066(9) 0.0147(9) 0.0004(9)
C8 0.0582(11) 0.0607(12) 0.0492(10) 0.0028(9) 0.0244(8) 0.0134(9)
O1 0.0741(10) 0.1277(16) 0.0385(7) 0.0031(8) 0.0081(7) 0.0310(10)
C12 0.0609(13) 0.0785(17) 0.0757(15) -0.0068(12) 0.0085(11) 0.0210(12)
C1 0.0739(14) 0.0779(16) 0.1011(18) 0.0309(14) 0.0500(14) 0.0189(13)
C13 0.0527(12) 0.0736(15) 0.0960(16) 0.0048(13) 0.0345(11) 0.0119(11)
C10 0.0885(17) 0.0608(14) 0.1026(19) 0.0231(13) 0.0520(15) 0.0146(13)
C11 0.0887(16) 0.0784(16) 0.0559(12) 0.0102(11) 0.0232(11) 0.0404(14)

loop_
_atom_type_symbol
_atom_type_description
_atom_type_scat_dispersion_real
_atom_type_scat_dispersion_imag
_atom_type_scat_source
S S 0.1246 0.1234 'International Tables Vol C Tables 4.2.6.8 and 6.1.1.4'
O O 0.0106 0.0060 'International Tables Vol C Tables 4.2.6.8 and 6.1.1.4'
N N 0.0061 0.0033 'International Tables Vol C Tables 4.2.6.8 and 6.1.1.4'
H H 0.0000 0.0000 'International Tables Vol C Tables 4.2.6.8 and 6.1.1.4'
C C 0.0033 0.0016 'International Tables Vol C Tables 4.2.6.8 and 6.1.1.4'

loop_
_geom_angle_atom_site_label_1
_geom_angle_atom_site_label_2
_geom_angle_atom_site_label_3
_geom_angle
O2 S1 O1 118.59(11)
O2 S1 N1 105.29(9)
O1 S1 N1 111.75(9)
O2 S1 C5 108.49(9)
O1 S1 C5 108.30(9)
N1 S1 C5 103.34(8)
C9 N1 C8 59.12(13)
C9 N1 S1 118.77(12)
C8 N1 S1 114.35(11)
C6 C5 C4 120.57(17)
C6 C5 S1 119.36(15)
C4 C5 S1 119.98(13)
C11 O3 C12 60.55(16)
C4 C3 C2 121.24(18)
C4 C3 H3 119.4
C2 C3 H3 119.4
C7 C2 C3 118.30(18)
C7 C2 C1 121.1(2)
C3 C2 C1 120.6(2)
C3 C4 C5 119.28(17)
C3 C4 H4 120.4
C5 C4 H4 120.4
C7 C6 C5 119.00(18)
C7 C6 H6 120.5
C5 C6 H6 120.5
C2 C7 C6 121.61(18)
C2 C7 H7 119.2
C6 C7 H7 119.2
C8 C9 N1 60.94(13)
C8 C9 C10 121.08(18)
N1 C9 C10 114.03(18)
C8 C9 H9 116.3
N1 C9 H9 116.3
C10 C9 H9 116.3
C9 C8 C13 122.97(18)
C9 C8 N1 59.94(12)
C13 C8 N1 114.60(17)
C9 C8 H8 115.7
C13 C8 H8 115.7
N1 C8 H8 115.7
C11 C12 O3 58.89(17)
C11 C12 C13 122.8(2)
O3 C12 C13 116.1(2)
C11 C12 H12 115.6
O3 C12 H12 115.6
C13 C12 H12 115.6
C2 C1 H1A 109.5
C2 C1 H1B 109.5
H1A C1 H1B 109.5
C2 C1 H1C 109.5
H1A C1 H1C 109.5
H1B C1 H1C 109.5
C12 C13 C8 115.1(2)
C12 C13 H13A 108.5
C8 C13 H13A 108.5
C12 C13 H13B 108.5
C8 C13 H13B 108.5
H13A C13 H13B 107.5
C11 C10 C9 114.7(2)
C11 C10 H10A 108.6
C9 C10 H10A 108.6
C11 C10 H10B 108.6
C9 C10 H10B 108.6
H10A C10 H10B 107.6
O3 C11 C12 60.56(17)
O3 C11 C10 115.3(2)
C12 C11 C10 123.1(2)
O3 C11 H11 115.4
C12 C11 H11 115.4
C10 C11 H11 115.4

loop_
_geom_bond_atom_site_label_1
_geom_bond_atom_site_label_2
_geom_bond_distance
S1 O2 1.4267(18)
S1 O1 1.4303(16)
S1 N1 1.6492(14)
S1 C5 1.7529(18)
N1 C9 1.480(3)
N1 C8 1.495(2)
C5 C6 1.380(2)
C5 C4 1.383(3)
O3 C11 1.419(3)
O3 C12 1.443(3)
C3 C4 1.375(3)
C3 C2 1.385(3)
C3 H3 0.9300
C2 C7 1.378(3)
C2 C1 1.503(3)
C4 H4 0.9300
C6 C7 1.379(3)
C6 H6 0.9300
C7 H7 0.9300
C9 C8 1.467(3)
C9 C10 1.508(3)
C9 H9 0.9800
C8 C13 1.491(3)
C8 H8 0.9800
C12 C11 1.443(4)
C12 C13 1.472(4)
C12 H12 0.9800
C1 H1A 0.9600
C1 H1B 0.9600
C1 H1C 0.9600
C13 H13A 0.9700
C13 H13B 0.9700
C10 C11 1.495(4)
C10 H10A 0.9700
C10 H10B 0.9700
C11 H11 0.9800

loop_
_geom_torsion_atom_site_label_1
_geom_torsion_atom_site_label_2
_geom_torsion_atom_site_label_3
_geom_torsion_atom_site_label_4
_geom_torsion
O2 S1 N1 C9 -152.27(15)
O1 S1 N1 C9 -22.24(17)
C5 S1 N1 C9 93.99(15)
O2 S1 N1 C8 -85.49(15)
O1 S1 N1 C8 44.54(16)
C5 S1 N1 C8 160.77(13)
O2 S1 C5 C6 139.12(16)
O1 S1 C5 C6 9.18(18)
N1 S1 C5 C6 -109.48(15)
O2 S1 C5 C4 -37.36(17)
O1 S1 C5 C4 -167.30(15)
N1 S1 C5 C4 74.05(15)
C4 C3 C2 C7 1.1(3)
C4 C3 C2 C1 -178.02(18)
C2 C3 C4 C5 -0.8(3)
C6 C5 C4 C3 0.1(3)
S1 C5 C4 C3 176.51(14)
C4 C5 C6 C7 0.3(3)
S1 C5 C6 C7 -176.11(15)
C3 C2 C7 C6 -0.7(3)
C1 C2 C7 C6 178.46(19)
C5 C6 C7 C2 0.0(3)
S1 N1 C9 C8 102.68(14)
C8 N1 C9 C10 113.5(2)
S1 N1 C9 C10 -143.81(15)
N1 C9 C8 C13 101.4(2)
C10 C9 C8 C13 -0.7(3)
C10 C9 C8 N1 -102.1(2)
S1 N1 C8 C9 -110.18(15)
C9 N1 C8 C13 -115.2(2)
S1 N1 C8 C13 134.57(16)
C11 O3 C12 C13 -114.2(2)
C11 C12 C13 C8 3.5(3)
O3 C12 C13 C8 71.9(3)
C9 C8 C13 C12 -3.3(3)
N1 C8 C13 C12 65.6(3)
C8 C9 C10 C11 4.3(3)
N1 C9 C10 C11 -65.1(3)
C12 O3 C11 C10 115.3(2)
C13 C12 C11 O3 102.8(3)
O3 C12 C11 C10 -102.6(3)
C13 C12 C11 C10 0.2(4)
C9 C10 C11 O3 -74.2(3)
C9 C10 C11 C12 -4.1(3)
